data_4118982
loop_
_publ_author_name
'Benjamin F. Wicker'
'Hongjun Fan'
'Anne K. Hickey'
'Marco G. Crestani'
'Jennifer Scott'
'Maren Pink'
'Daniel J. Mindiola'

_publ_section_title
;
 Evidence for the Existence of Terminal Scandium Imidos: Mechanistic
 Studies Involving Imido-Scandium Bond Formation and C-H Activation
 Reactions
;
_journal_name_full 'Journal of the American Chemical Society'
_journal_page_first 20081
_journal_page_last 20096
_journal_paper_doi 10.1021/ja307279r
_journal_volume 134
_journal_year 2012
_chemical_formula_sum 'C44 H64 N3 P2 Sc'
_chemical_formula_weight 741.88
_chemical_name_systematic
; 
 ? 
;
_space_group_IT_number 2
_symmetry_cell_setting triclinic
_symmetry_space_group_name_Hall '-P 1'
_symmetry_space_group_name_H-M 'P -1'
_atom_sites_solution_hydrogens geom
_atom_sites_solution_primary direct
_atom_sites_solution_secondary difmap
_audit_creation_method SHELXL-97
_cell_angle_alpha 84.857(3)
_cell_angle_beta 88.537(3)
_cell_angle_gamma 65.067(3)
_cell_formula_units_Z 2
_cell_length_a 10.8710(18)
_cell_length_b 12.1829(18)
_cell_length_c 17.163(3)
_cell_measurement_reflns_used 4956
_cell_measurement_temperature 150(2)
_cell_measurement_theta_max 26.56
_cell_measurement_theta_min 2.37
_cell_volume 2052.7(6)
_computing_cell_refinement 'APEX II v2010.11.3 (Bruker, 2010)'
_computing_data_collection 'APEX II v2010.11.3 (Bruker, 2010)'
_computing_data_reduction 'APEX II v2010.11.3 (Bruker, 2010)'
_computing_molecular_graphics 'SHELXTL (Bruker, 2010)'
_computing_publication_material 'SHELXTL (Bruker, 2010)'
_computing_structure_refinement 'SHELXL-97 (Sheldrick, 2010)'
_computing_structure_solution 'SIR-2004 (Burla et al., 2005)'
_diffrn_ambient_temperature 150(2)
_diffrn_detector 'CCD area detector'
_diffrn_detector_area_resol_mean 83.33
_diffrn_detector_type 'Bruker APEXII'
_diffrn_measured_fraction_theta_full 0.992
_diffrn_measured_fraction_theta_max 0.992
_diffrn_measurement_details '0.50 degree frames measured for 120 seconds each'
_diffrn_measurement_device 'APEX Kappa Duo'
_diffrn_measurement_device_type Kappa
_diffrn_measurement_method 'omega and phi scans'
_diffrn_radiation_monochromator graphite
_diffrn_radiation_source 'fine-focus sealed tube'
_diffrn_radiation_type MoK\a
_diffrn_radiation_wavelength 0.71073
_diffrn_reflns_av_R_equivalents 0.0467
_diffrn_reflns_av_sigmaI/netI 0.0651
_diffrn_reflns_limit_h_max 14
_diffrn_reflns_limit_h_min -14
_diffrn_reflns_limit_k_max 13
_diffrn_reflns_limit_k_min -15
_diffrn_reflns_limit_l_max 22
_diffrn_reflns_limit_l_min -22
_diffrn_reflns_number 25864
_diffrn_reflns_theta_full 27.58
_diffrn_reflns_theta_max 27.58
_diffrn_reflns_theta_min 1.85
_exptl_absorpt_coefficient_mu 0.291
_exptl_absorpt_correction_T_max 0.9799
_exptl_absorpt_correction_T_min 0.9468
_exptl_absorpt_correction_type multi-scan
_exptl_absorpt_process_details 'SADABS, R. Blessing; 1995'
_exptl_crystal_colour yellow
_exptl_crystal_density_diffrn 1.200
_exptl_crystal_description plate
_exptl_crystal_F_000 800
_exptl_crystal_size_max 0.19
_exptl_crystal_size_mid 0.12
_exptl_crystal_size_min 0.07
_refine_diff_density_max 0.360
_refine_diff_density_min -0.454
_refine_diff_density_rms 0.061
_refine_ls_extinction_method none
_refine_ls_goodness_of_fit_ref 1.002
_refine_ls_hydrogen_treatment constr
_refine_ls_matrix_type full
_refine_ls_number_parameters 466
_refine_ls_number_reflns 9431
_refine_ls_number_restraints 0
_refine_ls_restrained_S_all 1.002
_refine_ls_R_factor_all 0.0804
_refine_ls_R_factor_gt 0.0457
_refine_ls_shift/su_max 0.000
_refine_ls_shift/su_mean 0.000
_refine_ls_structure_factor_coef Fsqd
_refine_ls_weighting_details 'calc w=1/[\s^2^(Fo^2^)+(0.0526P)^2^+0.7045P] where P=(Fo^2^+2Fc^2^)/3'
_refine_ls_weighting_scheme calc
_refine_ls_wR_factor_gt 0.1029
_refine_ls_wR_factor_ref 0.1165
_reflns_number_gt 6576
_reflns_number_total 9431
_reflns_threshold_expression >2sigma(I)
_cod_data_source_file ja307279r_si_003.cif
_cod_data_source_block 11078
_cod_original_cell_volume 2052.8(6)
_cod_original_sg_symbol_H-M 'P -1 '
_cod_database_code 4118982

loop_
_symmetry_equiv_pos_as_xyz
'x, y, z'
'-x, -y, -z'

loop_
_atom_site_label
_atom_site_type_symbol
_atom_site_fract_x
_atom_site_fract_y
_atom_site_fract_z
_atom_site_U_iso_or_equiv
_atom_site_adp_type
_atom_site_occupancy
_atom_site_symmetry_multiplicity
_atom_site_calc_flag
_atom_site_refinement_flags
Sc1 Sc 0.18564(4) 0.61511(4) 0.27773(3) 0.01947(11) Uani 1 1 d .
P1 P 0.09127(5) 0.46590(5) 0.21662(4) 0.01804(13) Uani 1 1 d .
P2 P 0.25630(5) 0.80560(5) 0.23696(3) 0.01790(13) Uani 1 1 d .
N1 N 0.22927(17) 0.61644(15) 0.15227(11) 0.0182(4) Uani 1 1 d .
N2 N 0.0655(2) 0.71602(17) 0.37332(12) 0.0274(4) Uani 1 1 d .
N3 N 0.36122(18) 0.47005(16) 0.31555(12) 0.0229(4) Uani 1 1 d .
H3A H 0.4122 0.4673 0.2744 0.027 Uiso 1 1 calc R
C1 C -0.0748(2) 0.5369(2) 0.16563(15) 0.0240(5) Uani 1 1 d .
H1A H -0.1458 0.5557 0.2068 0.029 Uiso 1 1 calc R
C2 C -0.1006(3) 0.4560(2) 0.11111(17) 0.0357(6) Uani 1 1 d .
H2A H -0.1924 0.4984 0.0888 0.054 Uiso 1 1 calc R
H2B H -0.0914 0.3802 0.1407 0.054 Uiso 1 1 calc R
H2C H -0.0344 0.4374 0.0689 0.054 Uiso 1 1 calc R
C3 C -0.0946(2) 0.6572(2) 0.12132(16) 0.0321(6) Uani 1 1 d .
H3B H -0.1860 0.6963 0.0980 0.048 Uiso 1 1 calc R
H3C H -0.0272 0.6424 0.0799 0.048 Uiso 1 1 calc R
H3D H -0.0835 0.7103 0.1575 0.048 Uiso 1 1 calc R
C4 C 0.0987(2) 0.32068(19) 0.26364(14) 0.0234(5) Uani 1 1 d .
H4A H 0.0835 0.2743 0.2226 0.028 Uiso 1 1 calc R
C5 C -0.0148(2) 0.3468(2) 0.32398(15) 0.0303(6) Uani 1 1 d .
H5A H -0.0093 0.2699 0.3501 0.045 Uiso 1 1 calc R
H5B H -0.1031 0.3905 0.2974 0.045 Uiso 1 1 calc R
H5C H -0.0044 0.3966 0.3629 0.045 Uiso 1 1 calc R
C6 C 0.2372(2) 0.2445(2) 0.30186(15) 0.0284(5) Uani 1 1 d .
H6A H 0.2389 0.1682 0.3266 0.043 Uiso 1 1 calc R
H6B H 0.2543 0.2896 0.3416 0.043 Uiso 1 1 calc R
H6C H 0.3076 0.2268 0.2620 0.043 Uiso 1 1 calc R
C7 C 0.2166(2) 0.42265(18) 0.13986(13) 0.0182(4) Uani 1 1 d .
C8 C 0.2669(2) 0.31027(18) 0.10813(14) 0.0208(5) Uani 1 1 d .
H8A H 0.2256 0.2566 0.1224 0.025 Uiso 1 1 calc R
C9 C 0.3738(2) 0.27425(18) 0.05713(14) 0.0210(5) Uani 1 1 d .
C10 C 0.4290(2) 0.1514(2) 0.02515(16) 0.0281(5) Uani 1 1 d .
H10A H 0.4145 0.0930 0.0631 0.042 Uiso 1 1 calc R
H10B H 0.5263 0.1239 0.0157 0.042 Uiso 1 1 calc R
H10C H 0.3819 0.1574 -0.0241 0.042 Uiso 1 1 calc R
C11 C 0.4324(2) 0.35478(19) 0.03745(14) 0.0216(5) Uani 1 1 d .
H11A H 0.5074 0.3320 0.0032 0.026 Uiso 1 1 calc R
C12 C 0.3835(2) 0.46706(19) 0.06681(14) 0.0208(5) Uani 1 1 d .
H12A H 0.4252 0.5202 0.0518 0.025 Uiso 1 1 calc R
C13 C 0.2744(2) 0.50451(18) 0.11805(13) 0.0175(4) Uani 1 1 d .
C14 C 0.21688(19) 0.71807(18) 0.10235(13) 0.0168(4) Uani 1 1 d .
C15 C 0.1905(2) 0.72924(19) 0.02180(13) 0.0200(5) Uani 1 1 d .
H15A H 0.1854 0.6631 -0.0011 0.024 Uiso 1 1 calc R
C16 C 0.1719(2) 0.83271(19) -0.02509(14) 0.0211(5) Uani 1 1 d .
H16A H 0.1533 0.8362 -0.0793 0.025 Uiso 1 1 calc R
C17 C 0.1794(2) 0.93285(18) 0.00455(14) 0.0204(5) Uani 1 1 d .
C18 C 0.1588(2) 1.04557(19) -0.04745(14) 0.0242(5) Uani 1 1 d .
H18A H 0.1548 1.1095 -0.0153 0.036 Uiso 1 1 calc R
H18B H 0.0737 1.0732 -0.0772 0.036 Uiso 1 1 calc R
H18C H 0.2346 1.0274 -0.0838 0.036 Uiso 1 1 calc R
C19 C 0.2047(2) 0.92278(18) 0.08362(13) 0.0193(5) Uani 1 1 d .
H19A H 0.2088 0.9900 0.1057 0.023 Uiso 1 1 calc R
C20 C 0.2246(2) 0.81953(18) 0.13303(13) 0.0176(4) Uani 1 1 d .
C21 C 0.4355(2) 0.7818(2) 0.24574(15) 0.0269(5) Uani 1 1 d .
H21A H 0.4565 0.7746 0.3029 0.032 Uiso 1 1 calc R
C22 C 0.4670(3) 0.8848(2) 0.20758(18) 0.0378(7) Uani 1 1 d .
H22A H 0.5638 0.8640 0.2143 0.057 Uiso 1 1 calc R
H22B H 0.4133 0.9597 0.2323 0.057 Uiso 1 1 calc R
H22C H 0.4442 0.8969 0.1517 0.057 Uiso 1 1 calc R
C23 C 0.5266(3) 0.6622(2) 0.2151(2) 0.0464(8) Uani 1 1 d .
H23A H 0.6216 0.6454 0.2246 0.070 Uiso 1 1 calc R
H23B H 0.5105 0.6663 0.1587 0.070 Uiso 1 1 calc R
H23C H 0.5069 0.5971 0.2419 0.070 Uiso 1 1 calc R
C24 C 0.1599(2) 0.95939(19) 0.26883(14) 0.0225(5) Uani 1 1 d .
H24A H 0.1913 1.0165 0.2384 0.027 Uiso 1 1 calc R
C25 C 0.1896(3) 0.9575(2) 0.35493(15) 0.0324(6) Uani 1 1 d .
H25A H 0.1297 1.0356 0.3742 0.049 Uiso 1 1 calc R
H25B H 0.2843 0.9439 0.3618 0.049 Uiso 1 1 calc R
H25C H 0.1740 0.8920 0.3844 0.049 Uiso 1 1 calc R
C26 C 0.0088(2) 1.0029(2) 0.25386(16) 0.0315(6) Uani 1 1 d .
H26A H -0.0395 1.0861 0.2689 0.047 Uiso 1 1 calc R
H26B H -0.0241 0.9494 0.2848 0.047 Uiso 1 1 calc R
H26C H -0.0075 1.0015 0.1981 0.047 Uiso 1 1 calc R
C27 C -0.0231(2) 0.7246(2) 0.31687(15) 0.0280(5) Uani 1 1 d .
C28 C -0.1617(3) 0.7839(2) 0.33207(17) 0.0357(6) Uani 1 1 d .
H28A H -0.2253 0.7893 0.2933 0.043 Uiso 1 1 calc R
C29 C -0.2087(3) 0.8345(2) 0.40130(18) 0.0366(6) Uani 1 1 d .
C30 C -0.3586(3) 0.8957(3) 0.4182(2) 0.0527(9) Uani 1 1 d .
H30A H -0.3780 0.8563 0.4663 0.079 Uiso 1 1 calc R
H30B H -0.4105 0.8888 0.3745 0.079 Uiso 1 1 calc R
H30C H -0.3846 0.9817 0.4248 0.079 Uiso 1 1 calc R
C31 C -0.1126(3) 0.8253(2) 0.45621(17) 0.0387(7) Uani 1 1 d .
H31A H -0.1409 0.8607 0.5044 0.046 Uiso 1 1 calc R
C32 C 0.0223(3) 0.7657(2) 0.44143(16) 0.0360(6) Uani 1 1 d .
H32A H 0.0870 0.7592 0.4799 0.043 Uiso 1 1 calc R
C33 C 0.4535(2) 0.3728(2) 0.36318(14) 0.0231(5) Uani 1 1 d .
C34 C 0.5614(2) 0.2744(2) 0.33054(15) 0.0263(5) Uani 1 1 d .
C35 C 0.6589(3) 0.1860(2) 0.37959(16) 0.0352(6) Uani 1 1 d .
H35A H 0.7327 0.1222 0.3575 0.042 Uiso 1 1 calc R
C36 C 0.6514(3) 0.1882(2) 0.45939(17) 0.0409(7) Uani 1 1 d .
H36A H 0.7205 0.1278 0.4921 0.049 Uiso 1 1 calc R
C37 C 0.5423(3) 0.2793(2) 0.49176(16) 0.0361(6) Uani 1 1 d .
H37A H 0.5358 0.2790 0.5471 0.043 Uiso 1 1 calc R
C38 C 0.4419(2) 0.3713(2) 0.44536(15) 0.0272(5) Uani 1 1 d .
C39 C 0.5752(2) 0.2669(2) 0.24306(15) 0.0259(5) Uani 1 1 d .
H39A H 0.4836 0.3170 0.2189 0.031 Uiso 1 1 calc R
C40 C 0.6218(3) 0.1383(2) 0.21823(17) 0.0345(6) Uani 1 1 d .
H40A H 0.5603 0.1035 0.2395 0.052 Uiso 1 1 calc R
H40B H 0.7140 0.0880 0.2383 0.052 Uiso 1 1 calc R
H40C H 0.6211 0.1411 0.1610 0.052 Uiso 1 1 calc R
C41 C 0.6709(3) 0.3221(2) 0.20973(17) 0.0345(6) Uani 1 1 d .
H41A H 0.6701 0.3248 0.1525 0.052 Uiso 1 1 calc R
H41B H 0.7632 0.2720 0.2297 0.052 Uiso 1 1 calc R
H41C H 0.6406 0.4046 0.2257 0.052 Uiso 1 1 calc R
C42 C 0.3220(2) 0.4703(2) 0.48171(15) 0.0289(5) Uani 1 1 d .
H42A H 0.3080 0.5498 0.4529 0.035 Uiso 1 1 calc R
C43 C 0.1924(3) 0.4517(2) 0.47180(17) 0.0342(6) Uani 1 1 d .
H43A H 0.1748 0.4520 0.4160 0.051 Uiso 1 1 calc R
H43B H 0.1157 0.5174 0.4941 0.051 Uiso 1 1 calc R
H43C H 0.2040 0.3735 0.4989 0.051 Uiso 1 1 calc R
C44 C 0.3419(3) 0.4793(3) 0.56822(16) 0.0397(7) Uani 1 1 d .
H44A H 0.4312 0.4783 0.5764 0.060 Uiso 1 1 calc R
H44B H 0.3359 0.4102 0.5992 0.060 Uiso 1 1 calc R
H44C H 0.2712 0.5552 0.5846 0.060 Uiso 1 1 calc R

loop_
_atom_site_aniso_label
_atom_site_aniso_U_11
_atom_site_aniso_U_22
_atom_site_aniso_U_33
_atom_site_aniso_U_23
_atom_site_aniso_U_13
_atom_site_aniso_U_12
Sc1 0.0199(2) 0.0181(2) 0.0215(2) -0.00206(17) 0.00035(17) -0.00892(16)
P1 0.0162(3) 0.0170(3) 0.0229(3) -0.0031(2) 0.0023(2) -0.0087(2)
P2 0.0179(3) 0.0163(3) 0.0202(3) -0.0016(2) -0.0024(2) -0.0078(2)
N1 0.0200(9) 0.0140(8) 0.0224(10) -0.0015(7) 0.0001(7) -0.0090(7)
N2 0.0311(11) 0.0257(10) 0.0275(12) -0.0043(8) 0.0043(9) -0.0137(9)
N3 0.0228(10) 0.0229(10) 0.0230(11) -0.0001(8) 0.0005(8) -0.0099(8)
C1 0.0156(10) 0.0263(12) 0.0305(14) -0.0045(10) 0.0007(9) -0.0090(9)
C2 0.0319(14) 0.0380(14) 0.0437(17) -0.0031(12) -0.0115(12) -0.0205(12)
C3 0.0270(13) 0.0276(13) 0.0385(16) 0.0037(11) -0.0099(11) -0.0091(10)
C4 0.0255(12) 0.0221(11) 0.0266(13) -0.0038(9) 0.0046(10) -0.0137(9)
C5 0.0295(13) 0.0333(13) 0.0327(15) -0.0020(11) 0.0075(11) -0.0183(11)
C6 0.0314(13) 0.0225(12) 0.0329(15) 0.0029(10) 0.0012(11) -0.0140(10)
C7 0.0153(10) 0.0178(10) 0.0225(12) -0.0031(9) 0.0001(8) -0.0076(8)
C8 0.0200(11) 0.0179(10) 0.0272(13) -0.0037(9) -0.0002(9) -0.0103(9)
C9 0.0192(11) 0.0174(10) 0.0251(13) -0.0027(9) -0.0014(9) -0.0061(8)
C10 0.0261(12) 0.0213(11) 0.0374(15) -0.0083(10) 0.0042(11) -0.0095(10)
C11 0.0182(11) 0.0207(11) 0.0240(13) -0.0016(9) 0.0043(9) -0.0068(9)
C12 0.0215(11) 0.0179(10) 0.0256(13) -0.0002(9) 0.0022(9) -0.0111(9)
C13 0.0178(10) 0.0165(10) 0.0183(12) -0.0011(8) -0.0014(8) -0.0074(8)
C14 0.0119(9) 0.0156(10) 0.0221(12) -0.0020(8) 0.0009(8) -0.0052(8)
C15 0.0180(10) 0.0179(10) 0.0241(13) -0.0052(9) -0.0004(9) -0.0068(8)
C16 0.0180(11) 0.0223(11) 0.0209(12) -0.0012(9) -0.0022(9) -0.0064(9)
C17 0.0167(10) 0.0174(10) 0.0257(13) -0.0008(9) 0.0012(9) -0.0062(8)
C18 0.0250(12) 0.0187(11) 0.0271(13) 0.0028(9) -0.0001(10) -0.0084(9)
C19 0.0177(10) 0.0145(10) 0.0267(13) -0.0028(9) 0.0002(9) -0.0074(8)
C20 0.0150(10) 0.0172(10) 0.0221(12) -0.0026(8) -0.0009(8) -0.0080(8)
C21 0.0234(12) 0.0317(13) 0.0281(14) 0.0024(10) -0.0057(10) -0.0145(10)
C22 0.0272(13) 0.0405(15) 0.0528(19) 0.0036(13) -0.0048(12) -0.0223(12)
C23 0.0208(13) 0.0368(15) 0.078(2) -0.0087(15) 0.0031(14) -0.0083(11)
C24 0.0292(12) 0.0169(10) 0.0224(13) -0.0016(9) 0.0002(9) -0.0107(9)
C25 0.0468(15) 0.0282(13) 0.0276(14) -0.0076(11) 0.0008(12) -0.0199(12)
C26 0.0277(13) 0.0216(12) 0.0391(16) -0.0041(11) 0.0004(11) -0.0041(10)
C27 0.0275(12) 0.0256(12) 0.0341(15) -0.0049(10) 0.0005(11) -0.0139(10)
C28 0.0291(13) 0.0321(14) 0.0465(18) -0.0077(12) 0.0007(12) -0.0126(11)
C29 0.0337(14) 0.0269(13) 0.0511(19) -0.0079(12) 0.0142(13) -0.0144(11)
C30 0.0385(16) 0.0451(17) 0.075(3) -0.0149(16) 0.0218(16) -0.0175(14)
C31 0.0466(17) 0.0367(15) 0.0367(17) -0.0127(12) 0.0184(13) -0.0203(13)
C32 0.0450(16) 0.0375(14) 0.0294(15) -0.0068(12) 0.0061(12) -0.0207(12)
C33 0.0235(11) 0.0230(11) 0.0269(13) 0.0006(9) -0.0029(10) -0.0141(9)
C34 0.0234(12) 0.0254(12) 0.0307(14) -0.0009(10) -0.0022(10) -0.0112(10)
C35 0.0290(13) 0.0318(14) 0.0377(17) 0.0002(12) -0.0053(11) -0.0061(11)
C36 0.0355(15) 0.0372(15) 0.0382(17) 0.0066(12) -0.0121(12) -0.0050(12)
C37 0.0430(15) 0.0408(15) 0.0248(15) 0.0045(11) -0.0071(12) -0.0189(12)
C38 0.0283(12) 0.0288(12) 0.0289(14) 0.0000(10) -0.0032(10) -0.0166(10)
C39 0.0194(11) 0.0238(12) 0.0298(14) -0.0017(10) -0.0013(10) -0.0046(9)
C40 0.0297(13) 0.0298(13) 0.0422(17) -0.0079(12) -0.0036(11) -0.0098(11)
C41 0.0308(13) 0.0289(13) 0.0405(17) -0.0016(11) 0.0046(12) -0.0100(11)
C42 0.0340(13) 0.0314(13) 0.0264(14) -0.0031(10) 0.0007(11) -0.0187(11)
C43 0.0328(14) 0.0370(14) 0.0388(16) -0.0036(12) 0.0025(12) -0.0206(12)
C44 0.0428(16) 0.0524(17) 0.0321(16) -0.0114(13) 0.0072(12) -0.0268(14)

loop_
_atom_type_symbol
_atom_type_description
_atom_type_scat_dispersion_real
_atom_type_scat_dispersion_imag
_atom_type_scat_source
C C 0.0033 0.0016 'International Tables Vol C Tables 4.2.6.8 and 6.1.1.4'
H H 0.0000 0.0000 'International Tables Vol C Tables 4.2.6.8 and 6.1.1.4'
N N 0.0061 0.0033 'International Tables Vol C Tables 4.2.6.8 and 6.1.1.4'
P P 0.1023 0.0942 'International Tables Vol C Tables 4.2.6.8 and 6.1.1.4'
Sc Sc 0.2519 0.3716 'International Tables Vol C Tables 4.2.6.8 and 6.1.1.4'

loop_
_geom_angle_atom_site_label_1
_geom_angle_atom_site_label_2
_geom_angle_atom_site_label_3
_geom_angle
N3 Sc1 N2 113.17(8)
N3 Sc1 N1 97.88(7)
N2 Sc1 N1 147.13(7)
N3 Sc1 C27 140.85(9)
N2 Sc1 C27 35.65(8)
N1 Sc1 C27 119.23(8)
N3 Sc1 P1 91.36(5)
N2 Sc1 P1 115.13(6)
N1 Sc1 P1 72.82(5)
C27 Sc1 P1 88.40(6)
N3 Sc1 P2 106.07(6)
N2 Sc1 P2 88.66(5)
N1 Sc1 P2 71.96(5)
C27 Sc1 P2 97.46(6)
P1 Sc1 P2 142.40(3)
C7 P1 C1 105.51(11)
C7 P1 C4 104.84(10)
C1 P1 C4 104.32(10)
C7 P1 Sc1 94.49(7)
C1 P1 Sc1 117.75(7)
C4 P1 Sc1 126.60(8)
C20 P2 C24 105.53(10)
C20 P2 C21 104.72(11)
C24 P2 C21 103.56(10)
C20 P2 Sc1 97.87(7)
C24 P2 Sc1 122.82(8)
C21 P2 Sc1 119.82(8)
C14 N1 C13 116.55(18)
C14 N1 Sc1 125.99(13)
C13 N1 Sc1 117.47(13)
C32 N2 C27 121.2(2)
C32 N2 Sc1 165.51(18)
C27 N2 Sc1 73.14(14)
C33 N3 Sc1 160.64(17)
C33 N3 H3A 99.7
Sc1 N3 H3A 99.7
C3 C1 C2 110.1(2)
C3 C1 P1 110.75(15)
C2 C1 P1 114.60(16)
C3 C1 H1A 107.0
C2 C1 H1A 107.0
P1 C1 H1A 107.0
C1 C2 H2A 109.5
C1 C2 H2B 109.5
H2A C2 H2B 109.5
C1 C2 H2C 109.5
H2A C2 H2C 109.5
H2B C2 H2C 109.5
C1 C3 H3B 109.5
C1 C3 H3C 109.5
H3B C3 H3C 109.5
C1 C3 H3D 109.5
H3B C3 H3D 109.5
H3C C3 H3D 109.5
C6 C4 C5 111.0(2)
C6 C4 P1 110.76(15)
C5 C4 P1 109.35(15)
C6 C4 H4A 108.6
C5 C4 H4A 108.6
P1 C4 H4A 108.6
C4 C5 H5A 109.5
C4 C5 H5B 109.5
H5A C5 H5B 109.5
C4 C5 H5C 109.5
H5A C5 H5C 109.5
H5B C5 H5C 109.5
C4 C6 H6A 109.5
C4 C6 H6B 109.5
H6A C6 H6B 109.5
C4 C6 H6C 109.5
H6A C6 H6C 109.5
H6B C6 H6C 109.5
C8 C7 C13 119.5(2)
C8 C7 P1 124.14(16)
C13 C7 P1 116.07(15)
C9 C8 C7 122.7(2)
C9 C8 H8A 118.6
C7 C8 H8A 118.6
C8 C9 C11 117.32(19)
C8 C9 C10 121.9(2)
C11 C9 C10 120.7(2)
C9 C10 H10A 109.5
C9 C10 H10B 109.5
H10A C10 H10B 109.5
C9 C10 H10C 109.5
H10A C10 H10C 109.5
H10B C10 H10C 109.5
C12 C11 C9 121.3(2)
C12 C11 H11A 119.4
C9 C11 H11A 119.4
C11 C12 C13 121.7(2)
C11 C12 H12A 119.2
C13 C12 H12A 119.2
C12 C13 C7 117.54(18)
C12 C13 N1 121.89(18)
C7 C13 N1 120.37(19)
N1 C14 C15 123.43(18)
N1 C14 C20 120.23(19)
C15 C14 C20 116.28(19)
C16 C15 C14 122.15(19)
C16 C15 H15A 118.9
C14 C15 H15A 118.9
C15 C16 C17 122.0(2)
C15 C16 H16A 119.0
C17 C16 H16A 119.0
C19 C17 C16 116.2(2)
C19 C17 C18 122.35(19)
C16 C17 C18 121.4(2)
C17 C18 H18A 109.5
C17 C18 H18B 109.5
H18A C18 H18B 109.5
C17 C18 H18C 109.5
H18A C18 H18C 109.5
H18B C18 H18C 109.5
C17 C19 C20 123.57(19)
C17 C19 H19A 118.2
C20 C19 H19A 118.2
C19 C20 C14 119.8(2)
C19 C20 P2 124.02(16)
C14 C20 P2 116.16(16)
C23 C21 C22 111.0(2)
C23 C21 P2 109.35(16)
C22 C21 P2 115.07(16)
C23 C21 H21A 107.0
C22 C21 H21A 107.0
P2 C21 H21A 107.0
C21 C22 H22A 109.5
C21 C22 H22B 109.5
H22A C22 H22B 109.5
C21 C22 H22C 109.5
H22A C22 H22C 109.5
H22B C22 H22C 109.5
C21 C23 H23A 109.5
C21 C23 H23B 109.5
H23A C23 H23B 109.5
C21 C23 H23C 109.5
H23A C23 H23C 109.5
H23B C23 H23C 109.5
C25 C24 C26 111.1(2)
C25 C24 P2 108.85(16)
C26 C24 P2 111.14(15)
C25 C24 H24A 108.6
C26 C24 H24A 108.6
P2 C24 H24A 108.6
C24 C25 H25A 109.5
C24 C25 H25B 109.5
H25A C25 H25B 109.5
C24 C25 H25C 109.5
H25A C25 H25C 109.5
H25B C25 H25C 109.5
C24 C26 H26A 109.5
C24 C26 H26B 109.5
H26A C26 H26B 109.5
C24 C26 H26C 109.5
H26A C26 H26C 109.5
H26B C26 H26C 109.5
N2 C27 C28 118.0(2)
N2 C27 Sc1 71.21(13)
C28 C27 Sc1 170.10(19)
C29 C28 C27 122.0(3)
C29 C28 H28A 119.0
C27 C28 H28A 119.0
C28 C29 C31 117.3(2)
C28 C29 C30 121.8(3)
C31 C29 C30 120.9(3)
C29 C30 H30A 109.5
C29 C30 H30B 109.5
H30A C30 H30B 109.5
C29 C30 H30C 109.5
H30A C30 H30C 109.5
H30B C30 H30C 109.5
C32 C31 C29 120.3(3)
C32 C31 H31A 119.8
C29 C31 H31A 119.8
N2 C32 C31 121.2(3)
N2 C32 H32A 119.4
C31 C32 H32A 119.4
N3 C33 C38 120.0(2)
N3 C33 C34 121.2(2)
C38 C33 C34 118.8(2)
C35 C34 C33 119.4(2)
C35 C34 C39 119.0(2)
C33 C34 C39 121.5(2)
C36 C35 C34 121.5(2)
C36 C35 H35A 119.2
C34 C35 H35A 119.2
C35 C36 C37 119.4(2)
C35 C36 H36A 120.3
C37 C36 H36A 120.3
C36 C37 C38 121.7(3)
C36 C37 H37A 119.2
C38 C37 H37A 119.2
C37 C38 C33 119.0(2)
C37 C38 C42 121.1(2)
C33 C38 C42 119.9(2)
C34 C39 C40 113.8(2)
C34 C39 C41 110.9(2)
C40 C39 C41 109.7(2)
C34 C39 H39A 107.4
C40 C39 H39A 107.4
C41 C39 H39A 107.4
C39 C40 H40A 109.5
C39 C40 H40B 109.5
H40A C40 H40B 109.5
C39 C40 H40C 109.5
H40A C40 H40C 109.5
H40B C40 H40C 109.5
C39 C41 H41A 109.5
C39 C41 H41B 109.5
H41A C41 H41B 109.5
C39 C41 H41C 109.5
H41A C41 H41C 109.5
H41B C41 H41C 109.5
C38 C42 C44 114.1(2)
C38 C42 C43 110.5(2)
C44 C42 C43 108.8(2)
C38 C42 H42A 107.8
C44 C42 H42A 107.8
C43 C42 H42A 107.8
C42 C43 H43A 109.5
C42 C43 H43B 109.5
H43A C43 H43B 109.5
C42 C43 H43C 109.5
H43A C43 H43C 109.5
H43B C43 H43C 109.5
C42 C44 H44A 109.5
C42 C44 H44B 109.5
H44A C44 H44B 109.5
C42 C44 H44C 109.5
H44A C44 H44C 109.5
H44B C44 H44C 109.5

loop_
_geom_bond_atom_site_label_1
_geom_bond_atom_site_label_2
_geom_bond_distance
Sc1 N3 2.0497(18)
Sc1 N2 2.192(2)
Sc1 N1 2.193(2)
Sc1 C27 2.216(2)
Sc1 P1 2.7250(7)
Sc1 P2 2.7659(8)
P1 C7 1.816(2)
P1 C1 1.845(2)
P1 C4 1.848(2)
P2 C20 1.805(2)
P2 C24 1.846(2)
P2 C21 1.852(2)
N1 C14 1.400(3)
N1 C13 1.418(3)
N2 C32 1.346(3)
N2 C27 1.350(3)
N3 C33 1.394(3)
N3 H3A 0.8800
C1 C3 1.521(3)
C1 C2 1.529(3)
C1 H1A 1.0000
C2 H2A 0.9800
C2 H2B 0.9800
C2 H2C 0.9800
C3 H3B 0.9800
C3 H3C 0.9800
C3 H3D 0.9800
C4 C6 1.524(3)
C4 C5 1.536(3)
C4 H4A 1.0000
C5 H5A 0.9800
C5 H5B 0.9800
C5 H5C 0.9800
C6 H6A 0.9800
C6 H6B 0.9800
C6 H6C 0.9800
C7 C8 1.399(3)
C7 C13 1.406(3)
C8 C9 1.377(3)
C8 H8A 0.9500
C9 C11 1.392(3)
C9 C10 1.508(3)
C10 H10A 0.9800
C10 H10B 0.9800
C10 H10C 0.9800
C11 C12 1.380(3)
C11 H11A 0.9500
C12 C13 1.397(3)
C12 H12A 0.9500
C14 C15 1.402(3)
C14 C20 1.420(3)
C15 C16 1.374(3)
C15 H15A 0.9500
C16 C17 1.397(3)
C16 H16A 0.9500
C17 C19 1.376(3)
C17 C18 1.505(3)
C18 H18A 0.9800
C18 H18B 0.9800
C18 H18C 0.9800
C19 C20 1.392(3)
C19 H19A 0.9500
C21 C23 1.509(3)
C21 C22 1.525(3)
C21 H21A 1.0000
C22 H22A 0.9800
C22 H22B 0.9800
C22 H22C 0.9800
C23 H23A 0.9800
C23 H23B 0.9800
C23 H23C 0.9800
C24 C25 1.517(3)
C24 C26 1.519(3)
C24 H24A 1.0000
C25 H25A 0.9800
C25 H25B 0.9800
C25 H25C 0.9800
C26 H26A 0.9800
C26 H26B 0.9800
C26 H26C 0.9800
C27 C28 1.398(3)
C28 C29 1.374(4)
C28 H28A 0.9500
C29 C31 1.387(4)
C29 C30 1.513(4)
C30 H30A 0.9800
C30 H30B 0.9800
C30 H30C 0.9800
C31 C32 1.363(4)
C31 H31A 0.9500
C32 H32A 0.9500
C33 C38 1.412(3)
C33 C34 1.424(3)
C34 C35 1.383(3)
C34 C39 1.512(3)
C35 C36 1.372(4)
C35 H35A 0.9500
C36 C37 1.383(4)
C36 H36A 0.9500
C37 C38 1.391(3)
C37 H37A 0.9500
C38 C42 1.520(3)
C39 C40 1.527(3)
C39 C41 1.533(3)
C39 H39A 1.0000
C40 H40A 0.9800
C40 H40B 0.9800
C40 H40C 0.9800
C41 H41A 0.9800
C41 H41B 0.9800
C41 H41C 0.9800
C42 C44 1.526(4)
C42 C43 1.535(3)
C42 H42A 1.0000
C43 H43A 0.9800
C43 H43B 0.9800
C43 H43C 0.9800
C44 H44A 0.9800
C44 H44B 0.9800
C44 H44C 0.9800

loop_
_geom_torsion_atom_site_label_1
_geom_torsion_atom_site_label_2
_geom_torsion_atom_site_label_3
_geom_torsion_atom_site_label_4
_geom_torsion
N3 Sc1 P1 C7 -68.14(9)
N2 Sc1 P1 C7 175.38(9)
N1 Sc1 P1 C7 29.69(8)
C27 Sc1 P1 C7 151.02(10)
P2 Sc1 P1 C7 50.85(8)
N3 Sc1 P1 C1 -178.29(11)
N2 Sc1 P1 C1 65.23(11)
N1 Sc1 P1 C1 -80.46(10)
C27 Sc1 P1 C1 40.87(11)
P2 Sc1 P1 C1 -59.29(10)
N3 Sc1 P1 C4 44.08(11)
N2 Sc1 P1 C4 -72.40(11)
N1 Sc1 P1 C4 141.91(10)
C27 Sc1 P1 C4 -96.76(11)
P2 Sc1 P1 C4 163.08(9)
N3 Sc1 P2 C20 113.12(9)
N2 Sc1 P2 C20 -133.12(9)
N1 Sc1 P2 C20 19.89(8)
C27 Sc1 P2 C20 -98.49(10)
P1 Sc1 P2 C20 -1.38(8)
N3 Sc1 P2 C24 -132.63(11)
N2 Sc1 P2 C24 -18.87(10)
N1 Sc1 P2 C24 134.14(10)
C27 Sc1 P2 C24 15.76(11)
P1 Sc1 P2 C24 112.87(9)
N3 Sc1 P2 C21 1.10(11)
N2 Sc1 P2 C21 114.85(11)
N1 Sc1 P2 C21 -92.13(11)
C27 Sc1 P2 C21 149.49(12)
P1 Sc1 P2 C21 -113.40(10)
N3 Sc1 N1 C14 -131.02(16)
N2 Sc1 N1 C14 30.1(2)
C27 Sc1 N1 C14 61.91(18)
P1 Sc1 N1 C14 139.99(16)
P2 Sc1 N1 C14 -26.61(15)
N3 Sc1 N1 C13 48.91(15)
N2 Sc1 N1 C13 -150.00(15)
C27 Sc1 N1 C13 -118.16(15)
P1 Sc1 N1 C13 -40.08(13)
P2 Sc1 N1 C13 153.32(15)
N3 Sc1 N2 C32 24.1(7)
N1 Sc1 N2 C32 -135.5(7)
C27 Sc1 N2 C32 172.3(8)
P1 Sc1 N2 C32 127.3(7)
P2 Sc1 N2 C32 -82.9(7)
N3 Sc1 N2 C27 -148.28(13)
N1 Sc1 N2 C27 52.16(19)
P1 Sc1 N2 C27 -45.02(14)
P2 Sc1 N2 C27 104.79(13)
N2 Sc1 N3 C33 29.3(5)
N1 Sc1 N3 C33 -161.7(5)
C27 Sc1 N3 C33 0.3(5)
P1 Sc1 N3 C33 -88.9(5)
P2 Sc1 N3 C33 124.9(5)
C7 P1 C1 C3 -68.03(19)
C4 P1 C1 C3 -178.21(17)
Sc1 P1 C1 C3 35.7(2)
C7 P1 C1 C2 57.3(2)
C4 P1 C1 C2 -52.9(2)
Sc1 P1 C1 C2 161.08(16)
C7 P1 C4 C6 63.62(19)
C1 P1 C4 C6 174.30(17)
Sc1 P1 C4 C6 -43.7(2)
C7 P1 C4 C5 -173.79(16)
C1 P1 C4 C5 -63.11(19)
Sc1 P1 C4 C5 78.90(18)
C1 P1 C7 C8 -89.7(2)
C4 P1 C7 C8 20.2(2)
Sc1 P1 C7 C8 149.92(18)
C1 P1 C7 C13 96.97(17)
C4 P1 C7 C13 -153.21(16)
Sc1 P1 C7 C13 -23.45(16)
C13 C7 C8 C9 1.5(3)
P1 C7 C8 C9 -171.65(18)
C7 C8 C9 C11 0.1(3)
C7 C8 C9 C10 178.4(2)
C8 C9 C11 C12 -1.1(3)
C10 C9 C11 C12 -179.5(2)
C9 C11 C12 C13 0.6(3)
C11 C12 C13 C7 0.9(3)
C11 C12 C13 N1 175.9(2)
C8 C7 C13 C12 -2.0(3)
P1 C7 C13 C12 171.74(16)
C8 C7 C13 N1 -177.03(19)
P1 C7 C13 N1 -3.3(3)
C14 N1 C13 C12 45.0(3)
Sc1 N1 C13 C12 -134.93(18)
C14 N1 C13 C7 -140.1(2)
Sc1 N1 C13 C7 39.9(2)
C13 N1 C14 C15 27.4(3)
Sc1 N1 C14 C15 -152.63(16)
C13 N1 C14 C20 -155.58(18)
Sc1 N1 C14 C20 24.4(3)
N1 C14 C15 C16 176.54(19)
C20 C14 C15 C16 -0.5(3)
C14 C15 C16 C17 0.7(3)
C15 C16 C17 C19 -0.9(3)
C15 C16 C17 C18 180.0(2)
C16 C17 C19 C20 1.1(3)
C18 C17 C19 C20 -179.8(2)
C17 C19 C20 C14 -1.1(3)
C17 C19 C20 P2 -179.43(16)
N1 C14 C20 C19 -176.46(18)
C15 C14 C20 C19 0.7(3)
N1 C14 C20 P2 2.0(3)
C15 C14 C20 P2 179.22(15)
C24 P2 C20 C19 33.2(2)
C21 P2 C20 C19 -75.7(2)
Sc1 P2 C20 C19 160.52(17)
C24 P2 C20 C14 -145.22(16)
C21 P2 C20 C14 105.83(17)
Sc1 P2 C20 C14 -17.91(16)
C20 P2 C21 C23 -65.1(2)
C24 P2 C21 C23 -175.5(2)
Sc1 P2 C21 C23 43.2(2)
C20 P2 C21 C22 60.7(2)
C24 P2 C21 C22 -49.7(2)
Sc1 P2 C21 C22 168.97(16)
C20 P2 C24 C25 -175.82(16)
C21 P2 C24 C25 -66.04(18)
Sc1 P2 C24 C25 73.80(17)
C20 P2 C24 C26 61.55(19)
C21 P2 C24 C26 171.33(18)
Sc1 P2 C24 C26 -48.8(2)
C32 N2 C27 C28 -1.8(3)
Sc1 N2 C27 C28 176.0(2)
C32 N2 C27 Sc1 -177.8(2)
N3 Sc1 C27 N2 49.97(18)
N1 Sc1 C27 N2 -150.58(12)
P1 Sc1 C27 N2 140.16(12)
P2 Sc1 C27 N2 -77.12(13)
N3 Sc1 C27 C28 -108.8(12)
N2 Sc1 C27 C28 -158.8(13)
N1 Sc1 C27 C28 50.6(12)
P1 Sc1 C27 C28 -18.6(12)
P2 Sc1 C27 C28 124.1(12)
N2 C27 C28 C29 1.2(4)
Sc1 C27 C28 C29 158.4(11)
C27 C28 C29 C31 0.4(4)
C27 C28 C29 C30 -178.5(3)
C28 C29 C31 C32 -1.4(4)
C30 C29 C31 C32 177.5(3)
C27 N2 C32 C31 0.8(4)
Sc1 N2 C32 C31 -170.6(5)
C29 C31 C32 N2 0.8(4)
Sc1 N3 C33 C38 -27.2(6)
Sc1 N3 C33 C34 153.5(4)
N3 C33 C34 C35 173.4(2)
C38 C33 C34 C35 -5.9(3)
N3 C33 C34 C39 -4.1(3)
C38 C33 C34 C39 176.6(2)
C33 C34 C35 C36 2.5(4)
C39 C34 C35 C36 -180.0(2)
C34 C35 C36 C37 1.6(4)
C35 C36 C37 C38 -2.1(4)
C36 C37 C38 C33 -1.4(4)
C36 C37 C38 C42 179.5(2)
N3 C33 C38 C37 -174.0(2)
C34 C33 C38 C37 5.3(3)
N3 C33 C38 C42 5.1(3)
C34 C33 C38 C42 -175.6(2)
C35 C34 C39 C40 41.1(3)
C33 C34 C39 C40 -141.4(2)
C35 C34 C39 C41 -83.2(3)
C33 C34 C39 C41 94.3(2)
C37 C38 C42 C44 15.8(3)
C33 C38 C42 C44 -163.3(2)
C37 C38 C42 C43 -107.1(3)
C33 C38 C42 C43 73.8(3)
